data_7118871
loop_
_publ_author_name
'Zhang, Kai'
'Savage, Mathew'
'Li, Xin'
'Jiang, Yu'
'Ishida, Masatoshi'
'Mitsuno, Koki'
'Karasawa, Satoru'
'Kato, Tatsuhisa'
'Zhu, Weihua'
'Yang, Sihai'
'Furuta, Hiroyuki'
'Xie, Yongshu'

_publ_section_title
;
 Rational syntheses of helical \p-conjugated oligopyrrins with a bipyrrole
 linkage: geometry control of bis-copper(ii) coordination.
;
_journal_issue 29
_journal_name_full 'Chemical communications (Cambridge, England)'
_journal_page_first 5148
_journal_page_last 5151
_journal_paper_doi 10.1039/c6cc00707d
_journal_volume 52
_journal_year 2016
_chemical_formula_sum 'C92 H24 Cl8 Cu2 F40 N8 O2'
_chemical_formula_weight 2443.87
_chemical_name_systematic
; 
 ? 
;
_space_group_IT_number 14
_symmetry_cell_setting monoclinic
_symmetry_space_group_name_Hall '-P 2ybc'
_symmetry_space_group_name_H-M 'P 1 21/c 1'
_atom_sites_solution_hydrogens geom
_atom_sites_solution_primary direct
_atom_sites_solution_secondary difmap
_audit_creation_method SHELXL-97
_audit_update_record
;
2015-04-19 deposited with the CCDC.
2016-03-10 downloaded from the CCDC.
;
_cell_angle_alpha 90.00
_cell_angle_beta 129.005(2)
_cell_angle_gamma 90.00
_cell_formula_units_Z 2
_cell_length_a 17.0506(17)
_cell_length_b 14.6158(13)
_cell_length_c 23.435(2)
_cell_measurement_reflns_used 1172
_cell_measurement_temperature 293(2)
_cell_measurement_theta_max 18.2320
_cell_measurement_theta_min 2.7720
_cell_volume 4538.4(7)
_computing_cell_refinement 'Bruker FRAMBO'
_computing_data_collection 'Bruker FRAMBO'
_computing_data_reduction 'Bruker SAINT'
_computing_molecular_graphics 'Bruker SHELXTL'
_computing_publication_material 'Bruker SHELXTL'
_computing_structure_refinement 'SHELXL-97 (Sheldrick, 1997)'
_computing_structure_solution 'SHELXS-97 (Sheldrick, 1990)'
_diffrn_ambient_temperature 293(2)
_diffrn_measured_fraction_theta_full 0.999
_diffrn_measured_fraction_theta_max 0.999
_diffrn_measurement_device_type 'CCD area detector'
_diffrn_measurement_method 'phi and omega scans'
_diffrn_radiation_monochromator graphite
_diffrn_radiation_source 'fine-focus sealed tube'
_diffrn_radiation_type MoK\a
_diffrn_radiation_wavelength 0.71073
_diffrn_reflns_av_R_equivalents 0.0000
_diffrn_reflns_av_sigmaI/netI 0.2732
_diffrn_reflns_limit_h_max 15
_diffrn_reflns_limit_h_min -20
_diffrn_reflns_limit_k_max 17
_diffrn_reflns_limit_k_min 0
_diffrn_reflns_limit_l_max 27
_diffrn_reflns_limit_l_min 0
_diffrn_reflns_number 7991
_diffrn_reflns_theta_full 25.02
_diffrn_reflns_theta_max 25.02
_diffrn_reflns_theta_min 2.41
_exptl_absorpt_coefficient_mu 0.843
_exptl_absorpt_correction_T_max 0.8699
_exptl_absorpt_correction_T_min 0.7625
_exptl_absorpt_correction_type multi-scan
_exptl_absorpt_process_details sadabs
_exptl_crystal_density_diffrn 1.788
_exptl_crystal_density_method 'not measured'
_exptl_crystal_description block
_exptl_crystal_F_000 2404
_exptl_crystal_size_max 0.34
_exptl_crystal_size_mid 0.24
_exptl_crystal_size_min 0.17
_refine_diff_density_max 1.251
_refine_diff_density_min -0.751
_refine_diff_density_rms 0.129
_refine_ls_extinction_method none
_refine_ls_goodness_of_fit_ref 1.032
_refine_ls_hydrogen_treatment mixed
_refine_ls_matrix_type full
_refine_ls_number_parameters 686
_refine_ls_number_reflns 7991
_refine_ls_number_restraints 0
_refine_ls_restrained_S_all 1.032
_refine_ls_R_factor_all 0.2788
_refine_ls_R_factor_gt 0.1071
_refine_ls_shift/su_max 0.001
_refine_ls_shift/su_mean 0.000
_refine_ls_structure_factor_coef Fsqd
_refine_ls_weighting_details 'calc w=1/[\s^2^(Fo^2^)+(0.0941P)^2^+0.0000P] where P=(Fo^2^+2Fc^2^)/3'
_refine_ls_weighting_scheme calc
_refine_ls_wR_factor_gt 0.2203
_refine_ls_wR_factor_ref 0.3196
_reflns_number_gt 2524
_reflns_number_total 7991
_reflns_threshold_expression >2sigma(I)
_cod_data_source_file c6cc00707d2.cif
_cod_data_source_block 140128d
_cod_depositor_comments
;
The following automatic conversions were performed:

'_symmetry_cell_setting' value 'Monoclinic' changed to 'monoclinic'
according to
/usr/data/users/saulius/crontab/automatic-downloads/rss-feeds/RSC/lib/dictionaries/cif_core.dic
dictionary named 'cif_core.dic' version 2.4.2 from 2011-04-26.

Automatic conversion script
Id: cif_fix_values 4268 2015-11-12 08:31:59Z antanas 

 Adding full bibliography for 7118868--7118872.cif.
;
_cod_original_sg_symbol_H-M P2(1)/c
_cod_database_code 7118871

loop_
_symmetry_equiv_pos_as_xyz
'x, y, z'
'-x, y+1/2, -z+1/2'
'-x, -y, -z'
'x, -y-1/2, z-1/2'

loop_
_atom_site_label
_atom_site_type_symbol
_atom_site_fract_x
_atom_site_fract_y
_atom_site_fract_z
_atom_site_U_iso_or_equiv
_atom_site_adp_type
_atom_site_occupancy
_atom_site_symmetry_multiplicity
_atom_site_calc_flag
_atom_site_refinement_flags
Cu1 Cu 0.63256(10) 0.54184(10) 0.67113(8) 0.0501(5) Uani 1 1 d .
Cl1 Cl 0.5012(4) 0.0385(3) 0.6469(3) 0.1193(16) Uani 1 1 d .
Cl2 Cl 0.3530(5) 0.1220(4) 0.6514(4) 0.167(2) Uani 1 1 d .
Cl3 Cl 0.2324(6) 0.1579(5) 0.4331(4) 0.204(3) Uani 1 1 d .
Cl4 Cl 0.3791(6) 0.0771(7) 0.4263(5) 0.246(4) Uani 1 1 d .
F1 F 0.4357(5) 0.7662(5) 0.6978(4) 0.075(2) Uani 1 1 d .
F2 F 0.2930(6) 0.8832(5) 0.6611(4) 0.092(3) Uani 1 1 d .
F3 F 0.1820(5) 0.9674(5) 0.5282(4) 0.098(3) Uani 1 1 d .
F4 F 0.2266(6) 0.9417(6) 0.4386(4) 0.090(3) Uani 1 1 d .
F5 F 0.3766(6) 0.8300(5) 0.4768(4) 0.077(2) Uani 1 1 d .
F6 F 0.9310(5) 0.8020(5) 0.7965(4) 0.076(2) Uani 1 1 d .
F7 F 1.0898(6) 0.8942(5) 0.9114(5) 0.091(3) Uani 1 1 d .
F8 F 1.1739(6) 0.8430(6) 1.0491(5) 0.102(3) Uani 1 1 d .
F9 F 1.0947(6) 0.7012(6) 1.0729(5) 0.102(3) Uani 1 1 d .
F10 F 0.9345(6) 0.6098(6) 0.9588(4) 0.088(2) Uani 1 1 d .
F11 F 0.8634(5) 0.3068(5) 0.6743(4) 0.069(2) Uani 1 1 d .
F12 F 0.9497(6) 0.1464(6) 0.6895(5) 0.095(3) Uani 1 1 d .
F13 F 0.9212(6) 0.0014(6) 0.7453(5) 0.107(3) Uani 1 1 d .
F14 F 0.8110(6) 0.0196(6) 0.7919(5) 0.098(3) Uani 1 1 d .
F15 F 0.7316(5) 0.1824(5) 0.7840(4) 0.077(2) Uani 1 1 d .
F16 F 0.2986(5) 0.3832(5) 0.4585(4) 0.079(2) Uani 1 1 d .
F17 F 0.1005(6) 0.3509(6) 0.3719(5) 0.104(3) Uani 1 1 d .
F18 F -0.0034(6) 0.3754(7) 0.4229(5) 0.116(3) Uani 1 1 d .
F19 F 0.0922(5) 0.4369(6) 0.5599(4) 0.103(3) Uani 1 1 d .
F20 F 0.2895(5) 0.4715(5) 0.6477(4) 0.074(2) Uani 1 1 d .
N1 N 0.5287(7) 0.5843(7) 0.5701(5) 0.050(3) Uani 1 1 d .
N2 N 0.6601(7) 0.6652(6) 0.7033(5) 0.050(3) Uani 1 1 d .
N3 N 0.7692(7) 0.5029(7) 0.7491(5) 0.049(3) Uani 1 1 d .
N4 N 0.5842(7) 0.4189(7) 0.6584(5) 0.054(3) Uani 1 1 d .
O1 O 0.4363(6) 0.5298(6) 0.6391(4) 0.060(2) Uani 1 1 d .
C1 C 0.4763(8) 0.5347(8) 0.5049(7) 0.051(3) Uani 1 1 d .
C2 C 0.3726(8) 0.5635(8) 0.4556(7) 0.051(3) Uani 1 1 d .
H2 H 0.3213 0.5379 0.4102 0.062 Uiso 1 1 calc R
C3 C 0.3639(9) 0.6347(8) 0.4876(7) 0.054(3) Uani 1 1 d .
H3 H 0.3055 0.6682 0.4678 0.065 Uiso 1 1 calc R
C4 C 0.4604(9) 0.6497(8) 0.5575(7) 0.048(3) Uani 1 1 d .
C5 C 0.4909(9) 0.7203(8) 0.6088(7) 0.054(3) Uani 1 1 d .
C6 C 0.5855(10) 0.7320(8) 0.6739(7) 0.050(3) Uani 1 1 d .
C7 C 0.6324(10) 0.8128(9) 0.7210(7) 0.060(4) Uani 1 1 d .
H7 H 0.6008 0.8682 0.7142 0.072 Uiso 1 1 calc R
C8 C 0.7305(9) 0.7920(8) 0.7764(7) 0.053(3) Uani 1 1 d .
H8 H 0.7783 0.8303 0.8148 0.064 Uiso 1 1 calc R
C9 C 0.7463(9) 0.7024(9) 0.7651(7) 0.053(3) Uani 1 1 d .
C10 C 0.8354(9) 0.6514(8) 0.8097(7) 0.053(3) Uani 1 1 d .
C11 C 0.8487(9) 0.5587(8) 0.8014(7) 0.049(3) Uani 1 1 d .
C12 C 0.9366(9) 0.5026(9) 0.8415(7) 0.059(3) Uani 1 1 d .
H12 H 1.0012 0.5228 0.8801 0.071 Uiso 1 1 calc R
C13 C 0.9136(9) 0.4183(9) 0.8164(7) 0.059(3) Uani 1 1 d .
H13 H 0.9578 0.3692 0.8326 0.071 Uiso 1 1 calc R
C14 C 0.8059(9) 0.4176(9) 0.7587(7) 0.054(3) Uani 1 1 d .
C15 C 0.7483(8) 0.3415(8) 0.7192(6) 0.049(3) Uani 1 1 d .
C16 C 0.6383(9) 0.3416(8) 0.6721(6) 0.046(3) Uani 1 1 d .
C17 C 0.5721(9) 0.2663(8) 0.6328(7) 0.058(3) Uani 1 1 d .
H17 H 0.5896 0.2077 0.6291 0.070 Uiso 1 1 calc R
C18 C 0.4755(9) 0.2986(9) 0.6011(7) 0.061(4) Uani 1 1 d .
H18 H 0.4159 0.2649 0.5737 0.073 Uiso 1 1 calc R
C19 C 0.4856(9) 0.3911(9) 0.6185(6) 0.052(3) Uani 1 1 d .
C20 C 0.4118(9) 0.7904(8) 0.5879(7) 0.054(3) Uani 1 1 d .
C21 C 0.3864(10) 0.8062(9) 0.6323(8) 0.060(4) Uani 1 1 d .
C22 C 0.3120(10) 0.8689(9) 0.6138(9) 0.063(4) Uani 1 1 d .
C23 C 0.2591(10) 0.9117(10) 0.5495(9) 0.068(4) Uani 1 1 d .
C24 C 0.2761(10) 0.8988(9) 0.5005(9) 0.066(4) Uani 1 1 d .
C25 C 0.3557(10) 0.8400(9) 0.5241(8) 0.059(4) Uani 1 1 d .
C26 C 0.9281(9) 0.7005(9) 0.8742(8) 0.057(3) Uani 1 1 d .
C27 C 0.9709(10) 0.7766(9) 0.8636(8) 0.056(3) Uani 1 1 d .
C28 C 1.0529(11) 0.8225(10) 0.9238(10) 0.064(4) Uani 1 1 d .
C29 C 1.0943(11) 0.7967(11) 0.9911(10) 0.074(4) Uani 1 1 d .
C30 C 1.0549(11) 0.7264(10) 1.0042(9) 0.069(4) Uani 1 1 d .
C31 C 0.9716(10) 0.6775(10) 0.9457(9) 0.065(4) Uani 1 1 d .
C32 C 0.7957(9) 0.2504(9) 0.7295(7) 0.055(3) Uani 1 1 d .
C33 C 0.8511(9) 0.2375(9) 0.7069(7) 0.059(3) Uani 1 1 d .
C34 C 0.8925(10) 0.1539(10) 0.7106(7) 0.063(4) Uani 1 1 d .
C35 C 0.8808(10) 0.0830(10) 0.7385(8) 0.067(4) Uani 1 1 d .
C36 C 0.8246(10) 0.0924(10) 0.7633(7) 0.064(4) Uani 1 1 d .
C37 C 0.7826(9) 0.1764(10) 0.7579(7) 0.059(3) Uani 1 1 d .
C38 C 0.4127(8) 0.4563(9) 0.6074(7) 0.053(3) Uani 1 1 d .
C39 C 0.3039(9) 0.4286(9) 0.5588(8) 0.062(4) Uani 1 1 d .
C40 C 0.2516(10) 0.3964(9) 0.4877(8) 0.065(4) Uani 1 1 d .
C41 C 0.1474(11) 0.3772(10) 0.4412(9) 0.079(4) Uani 1 1 d .
C42 C 0.0971(11) 0.3952(11) 0.4668(10) 0.087(5) Uani 1 1 d .
C43 C 0.1438(10) 0.4219(10) 0.5352(9) 0.063(4) Uani 1 1 d .
C44 C 0.2453(10) 0.4423(9) 0.5794(8) 0.063(4) Uani 1 1 d .
C45 C 0.4781(13) 0.0940(12) 0.6986(9) 0.117(6) Uani 1 1 d .
H45A H 0.5180 0.1496 0.7178 0.140 Uiso 1 1 calc R
H45B H 0.5001 0.0556 0.7400 0.140 Uiso 1 1 calc R
C46 C 0.2924(19) 0.1626(14) 0.3958(12) 0.159(9) Uani 1 1 d .
H46A H 0.2423 0.1588 0.3428 0.191 Uiso 1 1 calc R
H46B H 0.3261 0.2212 0.4078 0.191 Uiso 1 1 calc R

loop_
_atom_site_aniso_label
_atom_site_aniso_U_11
_atom_site_aniso_U_22
_atom_site_aniso_U_33
_atom_site_aniso_U_23
_atom_site_aniso_U_13
_atom_site_aniso_U_12
Cu1 0.0421(9) 0.0514(10) 0.0634(11) -0.0021(8) 0.0364(8) 0.0003(7)
Cl1 0.127(4) 0.075(3) 0.162(5) -0.009(3) 0.094(4) -0.010(3)
Cl2 0.174(6) 0.175(6) 0.231(7) -0.054(5) 0.164(6) -0.026(5)
Cl3 0.207(7) 0.129(5) 0.256(8) -0.006(5) 0.135(7) -0.007(5)
Cl4 0.204(8) 0.306(11) 0.276(10) 0.093(8) 0.174(8) 0.025(8)
F1 0.087(6) 0.082(6) 0.085(6) 0.008(5) 0.068(5) 0.014(4)
F2 0.091(6) 0.111(7) 0.114(6) -0.009(5) 0.084(6) 0.009(5)
F3 0.067(5) 0.086(6) 0.121(7) 0.002(5) 0.050(5) 0.030(5)
F4 0.084(6) 0.080(6) 0.084(6) 0.020(5) 0.042(5) 0.026(5)
F5 0.094(6) 0.068(5) 0.078(5) 0.012(4) 0.058(5) 0.016(4)
F6 0.075(5) 0.074(5) 0.087(6) 0.010(5) 0.055(5) -0.009(4)
F7 0.086(6) 0.073(6) 0.127(7) -0.020(5) 0.073(6) -0.039(5)
F8 0.072(6) 0.101(7) 0.101(7) -0.030(6) 0.040(6) -0.021(5)
F9 0.101(7) 0.094(7) 0.076(6) 0.007(5) 0.040(6) -0.002(5)
F10 0.086(6) 0.083(6) 0.087(6) 0.002(5) 0.050(5) -0.018(5)
F11 0.070(5) 0.064(5) 0.110(6) 0.019(4) 0.074(5) 0.012(4)
F12 0.080(6) 0.095(6) 0.133(7) -0.018(5) 0.079(6) 0.000(5)
F13 0.104(7) 0.063(5) 0.153(8) 0.008(5) 0.080(7) 0.025(5)
F14 0.106(7) 0.078(6) 0.127(7) 0.021(5) 0.081(6) 0.010(5)
F15 0.080(5) 0.074(5) 0.103(6) 0.007(4) 0.069(5) -0.002(4)
F16 0.063(5) 0.091(6) 0.084(6) -0.005(4) 0.048(5) -0.010(4)
F17 0.068(6) 0.130(8) 0.089(7) -0.022(6) 0.038(5) -0.013(5)
F18 0.053(5) 0.155(9) 0.108(7) 0.008(6) 0.035(5) -0.015(5)
F19 0.059(5) 0.155(8) 0.118(7) 0.013(6) 0.066(5) 0.007(5)
F20 0.056(5) 0.100(6) 0.087(6) -0.002(5) 0.056(5) -0.001(4)
N1 0.044(6) 0.052(6) 0.066(7) -0.005(6) 0.040(6) -0.003(5)
N2 0.043(6) 0.048(6) 0.067(7) -0.002(6) 0.038(6) -0.003(5)
N3 0.048(6) 0.043(6) 0.062(7) 0.003(5) 0.038(6) 0.001(5)
N4 0.049(6) 0.057(7) 0.064(7) -0.003(6) 0.040(6) -0.003(5)
O1 0.058(5) 0.066(6) 0.072(6) -0.013(5) 0.047(5) -0.011(5)
C1 0.041(8) 0.055(9) 0.065(9) 0.004(8) 0.036(7) 0.000(6)
C2 0.043(8) 0.061(9) 0.066(9) -0.005(7) 0.042(7) 0.000(6)
C3 0.043(8) 0.060(8) 0.069(9) -0.008(7) 0.040(8) 0.002(6)
C4 0.045(8) 0.052(8) 0.065(9) 0.003(7) 0.043(8) -0.001(7)
C5 0.048(8) 0.050(8) 0.069(10) -0.005(8) 0.039(8) -0.001(7)
C6 0.056(9) 0.043(8) 0.061(9) -0.003(7) 0.042(8) -0.001(7)
C7 0.059(9) 0.052(9) 0.072(10) -0.008(8) 0.043(9) -0.011(7)
C8 0.053(9) 0.046(8) 0.066(9) -0.017(7) 0.040(8) -0.012(6)
C9 0.052(9) 0.050(9) 0.063(9) -0.012(7) 0.039(8) -0.005(7)
C10 0.055(9) 0.049(8) 0.065(9) -0.011(7) 0.043(8) -0.005(7)
C11 0.043(8) 0.048(8) 0.069(9) -0.003(7) 0.042(7) -0.001(7)
C12 0.043(8) 0.061(9) 0.072(10) -0.003(8) 0.035(8) 0.002(7)
C13 0.050(9) 0.052(9) 0.071(9) 0.003(8) 0.036(8) 0.003(7)
C14 0.051(9) 0.051(9) 0.071(9) -0.003(8) 0.044(8) 0.002(7)
C15 0.048(8) 0.055(9) 0.066(9) -0.004(7) 0.046(7) -0.002(7)
C16 0.050(8) 0.050(8) 0.057(8) -0.006(7) 0.043(7) -0.003(7)
C17 0.056(9) 0.048(8) 0.078(10) -0.010(7) 0.045(8) -0.003(7)
C18 0.051(8) 0.065(10) 0.078(10) -0.007(8) 0.045(8) -0.008(7)
C19 0.045(8) 0.054(9) 0.065(9) -0.003(7) 0.039(7) -0.005(7)
C20 0.050(8) 0.053(9) 0.067(10) -0.005(7) 0.040(8) 0.003(7)
C21 0.056(9) 0.055(9) 0.072(10) 0.003(8) 0.042(9) 0.005(7)
C22 0.062(10) 0.064(10) 0.082(11) -0.006(9) 0.055(10) 0.003(8)
C23 0.056(9) 0.058(9) 0.090(12) -0.008(9) 0.046(10) 0.015(7)
C24 0.061(9) 0.052(9) 0.078(11) 0.008(8) 0.040(9) 0.006(7)
C25 0.063(9) 0.058(9) 0.066(10) -0.005(8) 0.045(9) 0.009(7)
C26 0.045(8) 0.057(9) 0.075(11) -0.002(8) 0.041(8) -0.002(7)
C27 0.055(9) 0.058(9) 0.071(11) -0.008(8) 0.047(9) -0.001(8)
C28 0.058(10) 0.057(10) 0.083(12) -0.011(9) 0.047(10) -0.002(8)
C29 0.050(10) 0.073(11) 0.081(13) -0.015(10) 0.032(10) -0.009(9)
C30 0.064(10) 0.066(10) 0.068(11) -0.015(9) 0.037(10) 0.001(9)
C31 0.058(9) 0.060(10) 0.075(11) -0.007(9) 0.042(9) -0.004(8)
C32 0.051(8) 0.050(8) 0.074(9) 0.000(7) 0.045(8) 0.006(7)
C33 0.049(8) 0.052(9) 0.084(10) 0.007(8) 0.045(8) 0.003(7)
C34 0.064(9) 0.061(10) 0.080(10) 0.003(8) 0.053(9) 0.009(8)
C35 0.067(10) 0.056(10) 0.086(11) 0.007(8) 0.052(9) 0.008(8)
C36 0.069(9) 0.055(10) 0.074(10) 0.009(8) 0.049(9) 0.003(8)
C37 0.055(8) 0.057(9) 0.081(10) 0.005(8) 0.049(8) 0.004(7)
C38 0.043(8) 0.057(9) 0.070(9) -0.004(8) 0.041(8) -0.009(7)
C39 0.036(7) 0.076(10) 0.080(11) -0.003(8) 0.039(8) -0.008(7)
C40 0.051(9) 0.073(10) 0.080(11) -0.004(8) 0.045(9) -0.005(7)
C41 0.062(11) 0.095(12) 0.076(12) -0.009(9) 0.041(10) -0.004(9)
C42 0.040(10) 0.097(13) 0.102(14) 0.005(11) 0.034(11) -0.006(9)
C43 0.043(9) 0.083(10) 0.084(11) 0.004(9) 0.050(9) 0.000(7)
C44 0.050(9) 0.082(10) 0.072(10) 0.006(8) 0.046(9) 0.000(7)
C45 0.111(15) 0.115(15) 0.109(14) -0.005(12) 0.062(12) -0.007(12)
C46 0.24(3) 0.16(2) 0.17(2) 0.050(16) 0.18(2) 0.019(19)

loop_
_atom_type_symbol
_atom_type_description
_atom_type_scat_dispersion_real
_atom_type_scat_dispersion_imag
_atom_type_scat_source
C C 0.0033 0.0016 'International Tables Vol C Tables 4.2.6.8 and 6.1.1.4'
H H 0.0000 0.0000 'International Tables Vol C Tables 4.2.6.8 and 6.1.1.4'
N N 0.0061 0.0033 'International Tables Vol C Tables 4.2.6.8 and 6.1.1.4'
O O 0.0106 0.0060 'International Tables Vol C Tables 4.2.6.8 and 6.1.1.4'
F F 0.0171 0.0103 'International Tables Vol C Tables 4.2.6.8 and 6.1.1.4'
Cl Cl 0.1484 0.1585 'International Tables Vol C Tables 4.2.6.8 and 6.1.1.4'
Cu Cu 0.3201 1.2651 'International Tables Vol C Tables 4.2.6.8 and 6.1.1.4'

loop_
_geom_angle_atom_site_label_1
_geom_angle_atom_site_label_2
_geom_angle_atom_site_label_3
_geom_angle
_geom_angle_site_symmetry_1
_geom_angle_site_symmetry_3
N2 Cu1 N4 157.8(4) . .
N2 Cu1 N3 93.1(4) . .
N4 Cu1 N3 90.9(4) . .
N2 Cu1 N1 89.3(4) . .
N4 Cu1 N1 97.8(4) . .
N3 Cu1 N1 150.5(4) . .
C4 N1 C1 104.6(9) . .
C4 N1 Cu1 118.3(8) . .
C1 N1 Cu1 128.9(8) . .
C9 N2 C6 106.5(10) . .
C9 N2 Cu1 129.1(8) . .
C6 N2 Cu1 123.3(8) . .
C14 N3 C11 107.7(10) . .
C14 N3 Cu1 125.9(8) . .
C11 N3 Cu1 126.2(8) . .
C16 N4 C19 105.7(10) . .
C16 N4 Cu1 125.3(8) . .
C19 N4 Cu1 127.2(8) . .
N1 C1 C1 121.2(14) . 3_666
N1 C1 C2 110.1(10) . .
C1 C1 C2 128.6(15) 3_666 .
C3 C2 C1 106.9(11) . .
C3 C2 H2 126.6 . .
C1 C2 H2 126.6 . .
C2 C3 C4 107.8(11) . .
C2 C3 H3 126.1 . .
C4 C3 H3 126.1 . .
N1 C4 C5 120.9(11) . .
N1 C4 C3 110.2(11) . .
C5 C4 C3 128.9(11) . .
C6 C5 C4 125.8(11) . .
C6 C5 C20 117.6(11) . .
C4 C5 C20 116.5(11) . .
C5 C6 N2 122.3(11) . .
C5 C6 C7 130.2(12) . .
N2 C6 C7 107.2(11) . .
C8 C7 C6 107.5(11) . .
C8 C7 H7 126.2 . .
C6 C7 H7 126.2 . .
C7 C8 C9 107.3(11) . .
C7 C8 H8 126.4 . .
C9 C8 H8 126.4 . .
N2 C9 C8 111.5(11) . .
N2 C9 C10 121.1(11) . .
C8 C9 C10 127.4(12) . .
C9 C10 C11 127.1(12) . .
C9 C10 C26 116.9(11) . .
C11 C10 C26 115.9(11) . .
N3 C11 C10 122.5(11) . .
N3 C11 C12 106.4(10) . .
C10 C11 C12 131.1(12) . .
C13 C12 C11 110.6(12) . .
C13 C12 H12 124.7 . .
C11 C12 H12 124.7 . .
C12 C13 C14 105.7(11) . .
C12 C13 H13 127.1 . .
C14 C13 H13 127.1 . .
N3 C14 C15 124.9(11) . .
N3 C14 C13 109.5(11) . .
C15 C14 C13 125.7(12) . .
C14 C15 C16 122.7(11) . .
C14 C15 C32 121.5(11) . .
C16 C15 C32 115.4(10) . .
N4 C16 C17 110.2(10) . .
N4 C16 C15 122.4(10) . .
C17 C16 C15 127.4(11) . .
C18 C17 C16 105.9(11) . .
C18 C17 H17 127.1 . .
C16 C17 H17 127.1 . .
C19 C18 C17 106.6(11) . .
C19 C18 H18 126.7 . .
C17 C18 H18 126.7 . .
N4 C19 C18 111.1(10) . .
N4 C19 C38 118.0(11) . .
C18 C19 C38 130.6(11) . .
C25 C20 C21 113.7(12) . .
C25 C20 C5 125.4(11) . .
C21 C20 C5 120.8(12) . .
F1 C21 C20 121.8(12) . .
F1 C21 C22 116.0(12) . .
C20 C21 C22 122.2(13) . .
C23 C22 F2 121.0(13) . .
C23 C22 C21 119.9(13) . .
F2 C22 C21 119.1(14) . .
C22 C23 F3 120.8(14) . .
C22 C23 C24 122.5(13) . .
F3 C23 C24 116.6(15) . .
F4 C24 C23 123.0(13) . .
F4 C24 C25 121.8(14) . .
C23 C24 C25 115.1(14) . .
F5 C25 C20 118.0(11) . .
F5 C25 C24 115.5(13) . .
C20 C25 C24 126.5(13) . .
C31 C26 C27 117.0(13) . .
C31 C26 C10 121.5(12) . .
C27 C26 C10 121.4(13) . .
F6 C27 C28 120.9(13) . .
F6 C27 C26 119.3(13) . .
C28 C27 C26 119.9(13) . .
C29 C28 F7 120.8(15) . .
C29 C28 C27 121.3(15) . .
F7 C28 C27 117.9(14) . .
C28 C29 F8 120.3(16) . .
C28 C29 C30 121.2(15) . .
F8 C29 C30 118.5(16) . .
F9 C30 C29 121.7(15) . .
F9 C30 C31 118.0(15) . .
C29 C30 C31 120.3(15) . .
F10 C31 C26 119.9(13) . .
F10 C31 C30 119.8(14) . .
C26 C31 C30 120.3(15) . .
C33 C32 C37 116.8(12) . .
C33 C32 C15 120.0(12) . .
C37 C32 C15 123.1(11) . .
C32 C33 F11 120.4(11) . .
C32 C33 C34 123.3(13) . .
F11 C33 C34 116.1(11) . .
C35 C34 F12 119.5(12) . .
C35 C34 C33 120.0(13) . .
F12 C34 C33 120.3(13) . .
C34 C35 F13 122.6(13) . .
C34 C35 C36 119.2(13) . .
F13 C35 C36 118.2(13) . .
F14 C36 C37 120.1(12) . .
F14 C36 C35 120.2(13) . .
C37 C36 C35 119.8(13) . .
F15 C37 C32 121.7(12) . .
F15 C37 C36 117.4(12) . .
C32 C37 C36 120.9(12) . .
O1 C38 C19 123.4(11) . .
O1 C38 C39 118.5(11) . .
C19 C38 C39 117.9(12) . .
C44 C39 C40 114.4(12) . .
C44 C39 C38 121.4(13) . .
C40 C39 C38 123.9(11) . .
F16 C40 C39 121.2(11) . .
F16 C40 C41 116.1(13) . .
C39 C40 C41 122.7(12) . .
F17 C41 C42 122.4(15) . .
F17 C41 C40 119.7(14) . .
C42 C41 C40 117.6(15) . .
C43 C42 C41 122.1(14) . .
C43 C42 F18 119.2(16) . .
C41 C42 F18 118.3(17) . .
C42 C43 F19 120.9(13) . .
C42 C43 C44 119.2(12) . .
F19 C43 C44 119.7(14) . .
F20 C44 C39 118.8(12) . .
F20 C44 C43 117.6(11) . .
C39 C44 C43 123.5(14) . .
Cl1 C45 Cl2 113.9(10) . .
Cl1 C45 H45A 108.8 . .
Cl2 C45 H45A 108.8 . .
Cl1 C45 H45B 108.8 . .
Cl2 C45 H45B 108.8 . .
H45A C45 H45B 107.7 . .
Cl4 C46 Cl3 113.3(11) . .
Cl4 C46 H46A 108.9 . .
Cl3 C46 H46A 108.9 . .
Cl4 C46 H46B 108.9 . .
Cl3 C46 H46B 108.9 . .
H46A C46 H46B 107.7 . .

loop_
_geom_bond_atom_site_label_1
_geom_bond_atom_site_label_2
_geom_bond_distance
_geom_bond_site_symmetry_2
Cu1 N2 1.896(9) .
Cu1 N4 1.920(10) .
Cu1 N3 1.932(9) .
Cu1 N1 1.962(10) .
Cl1 C45 1.698(17) .
Cl2 C45 1.724(17) .
Cl3 C46 1.715(18) .
Cl4 C46 1.71(2) .
F1 C21 1.333(13) .
F2 C22 1.354(14) .
F3 C23 1.347(13) .
F4 C24 1.294(14) .
F5 C25 1.368(13) .
F6 C27 1.315(14) .
F7 C28 1.345(15) .
F8 C29 1.351(15) .
F9 C30 1.348(15) .
F10 C31 1.311(15) .
F11 C33 1.361(13) .
F12 C34 1.347(14) .
F13 C35 1.336(14) .
F14 C36 1.354(14) .
F15 C37 1.345(13) .
F16 C40 1.355(13) .
F17 C41 1.338(15) .
F18 C42 1.364(15) .
F19 C43 1.339(13) .
F20 C44 1.339(14) .
N1 C4 1.386(13) .
N1 C1 1.393(14) .
N2 C9 1.369(14) .
N2 C6 1.393(13) .
N3 C14 1.350(14) .
N3 C11 1.383(13) .
N4 C16 1.364(13) .
N4 C19 1.374(13) .
O1 C38 1.221(13) .
C1 C1 1.40(2) 3_666
C1 C2 1.438(15) .
C2 C3 1.344(14) .
C2 H2 0.9300 .
C3 C4 1.431(15) .
C3 H3 0.9300 .
C4 C5 1.411(15) .
C5 C6 1.364(15) .
C5 C20 1.508(15) .
C6 C7 1.464(15) .
C7 C8 1.357(15) .
C7 H7 0.9300 .
C8 C9 1.396(15) .
C8 H8 0.9300 .
C9 C10 1.399(16) .
C10 C11 1.406(15) .
C10 C26 1.513(16) .
C11 C12 1.425(15) .
C12 C13 1.315(15) .
C12 H12 0.9300 .
C13 C14 1.441(15) .
C13 H13 0.9300 .
C14 C15 1.383(15) .
C15 C16 1.459(15) .
C15 C32 1.497(15) .
C16 C17 1.422(15) .
C17 C18 1.396(15) .
C17 H17 0.9300 .
C18 C19 1.390(16) .
C18 H18 0.9300 .
C19 C38 1.454(16) .
C20 C25 1.371(16) .
C20 C21 1.375(16) .
C21 C22 1.394(16) .
C22 C23 1.329(17) .
C23 C24 1.361(18) .
C24 C25 1.394(17) .
C26 C31 1.380(17) .
C26 C27 1.435(16) .
C27 C28 1.382(17) .
C28 C29 1.314(18) .
C29 C30 1.364(19) .
C30 C31 1.398(18) .
C32 C33 1.356(16) .
C32 C37 1.360(16) .
C33 C34 1.386(16) .
C34 C35 1.306(17) .
C35 C36 1.405(17) .
C36 C37 1.387(16) .
C38 C39 1.498(15) .
C39 C44 1.371(16) .
C39 C40 1.387(17) .
C40 C41 1.409(18) .
C41 C42 1.35(2) .
C42 C43 1.324(18) .
C43 C44 1.378(17) .
C45 H45A 0.9700 .
C45 H45B 0.9700 .
C46 H46A 0.9700 .
C46 H46B 0.9700 .

loop_
_geom_torsion_atom_site_label_1
_geom_torsion_atom_site_label_2
_geom_torsion_atom_site_label_3
_geom_torsion_atom_site_label_4
_geom_torsion
_geom_torsion_site_symmetry_1
_geom_torsion_site_symmetry_4
N2 Cu1 N1 C4 -47.0(8) . .
N4 Cu1 N1 C4 112.0(8) . .
N3 Cu1 N1 C4 -142.1(9) . .
N2 Cu1 N1 C1 169.7(9) . .
N4 Cu1 N1 C1 -31.4(9) . .
N3 Cu1 N1 C1 74.6(12) . .
N4 Cu1 N2 C9 94.4(14) . .
N3 Cu1 N2 C9 -5.7(10) . .
N1 Cu1 N2 C9 -156.3(10) . .
N4 Cu1 N2 C6 -71.8(15) . .
N3 Cu1 N2 C6 -171.9(9) . .
N1 Cu1 N2 C6 37.5(9) . .
N2 Cu1 N3 C14 -177.6(10) . .
N4 Cu1 N3 C14 24.2(10) . .
N1 Cu1 N3 C14 -83.4(12) . .
N2 Cu1 N3 C11 -3.4(9) . .
N4 Cu1 N3 C11 -161.6(9) . .
N1 Cu1 N3 C11 90.7(12) . .
N2 Cu1 N4 C16 -130.0(11) . .
N3 Cu1 N4 C16 -29.5(9) . .
N1 Cu1 N4 C16 122.2(9) . .
N2 Cu1 N4 C19 67.1(15) . .
N3 Cu1 N4 C19 167.6(9) . .
N1 Cu1 N4 C19 -40.7(10) . .
C4 N1 C1 C1 175.9(13) . 3_666
Cu1 N1 C1 C1 -37.0(18) . 3_666
C4 N1 C1 C2 -6.4(12) . .
Cu1 N1 C1 C2 140.7(8) . .
N1 C1 C2 C3 5.0(13) . .
C1 C1 C2 C3 -177.5(15) 3_666 .
C1 C2 C3 C4 -1.5(13) . .
C1 N1 C4 C5 -172.3(10) . .
Cu1 N1 C4 C5 36.5(13) . .
C1 N1 C4 C3 5.5(12) . .
Cu1 N1 C4 C3 -145.8(8) . .
C2 C3 C4 N1 -2.6(13) . .
C2 C3 C4 C5 174.9(11) . .
N1 C4 C5 C6 -0.8(18) . .
C3 C4 C5 C6 -178.0(12) . .
N1 C4 C5 C20 177.1(10) . .
C3 C4 C5 C20 -0.1(17) . .
C4 C5 C6 N2 -11.4(19) . .
C20 C5 C6 N2 170.7(10) . .
C4 C5 C6 C7 161.7(11) . .
C20 C5 C6 C7 -16.2(19) . .
C9 N2 C6 C5 175.4(11) . .
Cu1 N2 C6 C5 -15.7(15) . .
C9 N2 C6 C7 0.9(12) . .
Cu1 N2 C6 C7 169.8(7) . .
C5 C6 C7 C8 -174.8(12) . .
N2 C6 C7 C8 -1.0(13) . .
C6 C7 C8 C9 0.6(13) . .
C6 N2 C9 C8 -0.6(13) . .
Cu1 N2 C9 C8 -168.6(8) . .
C6 N2 C9 C10 177.5(11) . .
Cu1 N2 C9 C10 9.5(16) . .
C7 C8 C9 N2 0.0(14) . .
C7 C8 C9 C10 -178.0(12) . .
N2 C9 C10 C11 -3.6(19) . .
C8 C9 C10 C11 174.2(12) . .
N2 C9 C10 C26 176.5(11) . .
C8 C9 C10 C26 -5.7(19) . .
C14 N3 C11 C10 -176.1(11) . .
Cu1 N3 C11 C10 8.9(16) . .
C14 N3 C11 C12 2.0(13) . .
Cu1 N3 C11 C12 -173.0(7) . .
C9 C10 C11 N3 -5.8(19) . .
C26 C10 C11 N3 174.1(10) . .
C9 C10 C11 C12 176.6(12) . .
C26 C10 C11 C12 -3.4(19) . .
N3 C11 C12 C13 -0.2(14) . .
C10 C11 C12 C13 177.7(13) . .
C11 C12 C13 C14 -1.6(15) . .
C11 N3 C14 C15 176.4(11) . .
Cu1 N3 C14 C15 -8.5(17) . .
C11 N3 C14 C13 -3.0(13) . .
Cu1 N3 C14 C13 172.0(7) . .
C12 C13 C14 N3 2.9(14) . .
C12 C13 C14 C15 -176.5(12) . .
N3 C14 C15 C16 -11.9(19) . .
C13 C14 C15 C16 167.4(11) . .
N3 C14 C15 C32 175.6(11) . .
C13 C14 C15 C32 -5.0(19) . .
C19 N4 C16 C17 7.4(12) . .
Cu1 N4 C16 C17 -158.6(8) . .
C19 N4 C16 C15 -174.2(10) . .
Cu1 N4 C16 C15 19.9(15) . .
C14 C15 C16 N4 6.0(17) . .
C32 C15 C16 N4 178.9(10) . .
C14 C15 C16 C17 -175.8(12) . .
C32 C15 C16 C17 -3.0(17) . .
N4 C16 C17 C18 -6.6(13) . .
C15 C16 C17 C18 175.1(11) . .
C16 C17 C18 C19 3.1(14) . .
C16 N4 C19 C18 -5.4(13) . .
Cu1 N4 C19 C18 160.1(8) . .
C16 N4 C19 C38 168.9(10) . .
Cu1 N4 C19 C38 -25.6(15) . .
C17 C18 C19 N4 1.4(14) . .
C17 C18 C19 C38 -172.0(12) . .
C6 C5 C20 C25 124.4(14) . .
C4 C5 C20 C25 -53.7(17) . .
C6 C5 C20 C21 -59.1(16) . .
C4 C5 C20 C21 122.8(13) . .
C25 C20 C21 F1 -177.5(11) . .
C5 C20 C21 F1 5.5(19) . .
C25 C20 C21 C22 -1.5(19) . .
C5 C20 C21 C22 -178.4(11) . .
F1 C21 C22 C23 -179.9(12) . .
C20 C21 C22 C23 4(2) . .
F1 C21 C22 F2 -1.7(17) . .
C20 C21 C22 F2 -177.9(11) . .
F2 C22 C23 F3 -3(2) . .
C21 C22 C23 F3 175.0(11) . .
F2 C22 C23 C24 -179.9(12) . .
C21 C22 C23 C24 -2(2) . .
C22 C23 C24 F4 -178.3(13) . .
F3 C23 C24 F4 5(2) . .
C22 C23 C24 C25 -2(2) . .
F3 C23 C24 C25 -179.3(11) . .
C21 C20 C25 F5 179.0(11) . .
C5 C20 C25 F5 -4.3(19) . .
C21 C20 C25 C24 -3(2) . .
C5 C20 C25 C24 173.7(12) . .
F4 C24 C25 F5 -0.9(18) . .
C23 C24 C25 F5 -176.9(11) . .
F4 C24 C25 C20 -179.0(12) . .
C23 C24 C25 C20 5(2) . .
C9 C10 C26 C31 113.4(13) . .
C11 C10 C26 C31 -66.5(15) . .
C9 C10 C26 C27 -62.9(15) . .
C11 C10 C26 C27 117.2(13) . .
C31 C26 C27 F6 -179.0(11) . .
C10 C26 C27 F6 -2.5(17) . .
C31 C26 C27 C28 0.7(17) . .
C10 C26 C27 C28 177.1(11) . .
F6 C27 C28 C29 -178.9(12) . .
C26 C27 C28 C29 1.5(19) . .
F6 C27 C28 F7 0.5(17) . .
C26 C27 C28 F7 -179.1(10) . .
F7 C28 C29 F8 1(2) . .
C27 C28 C29 F8 -179.5(11) . .
F7 C28 C29 C30 177.4(12) . .
C27 C28 C29 C30 -3(2) . .
C28 C29 C30 F9 -177.8(12) . .
F8 C29 C30 F9 -2(2) . .
C28 C29 C30 C31 3(2) . .
F8 C29 C30 C31 179.1(11) . .
C27 C26 C31 F10 178.6(10) . .
C10 C26 C31 F10 2.1(18) . .
C27 C26 C31 C30 -1.1(18) . .
C10 C26 C31 C30 -177.5(11) . .
F9 C30 C31 F10 0.4(19) . .
C29 C30 C31 F10 179.8(12) . .
F9 C30 C31 C26 -179.9(11) . .
C29 C30 C31 C26 -1(2) . .
C14 C15 C32 C33 -68.9(16) . .
C16 C15 C32 C33 118.1(12) . .
C14 C15 C32 C37 114.2(14) . .
C16 C15 C32 C37 -58.7(16) . .
C37 C32 C33 F11 176.6(11) . .
C15 C32 C33 F11 -0.5(18) . .
C37 C32 C33 C34 1(2) . .
C15 C32 C33 C34 -176.1(11) . .
C32 C33 C34 C35 -2(2) . .
F11 C33 C34 C35 -177.5(12) . .
C32 C33 C34 F12 -177.7(12) . .
F11 C33 C34 F12 6.4(18) . .
F12 C34 C35 F13 -2(2) . .
C33 C34 C35 F13 -178.2(12) . .
F12 C34 C35 C36 177.3(12) . .
C33 C34 C35 C36 1(2) . .
C34 C35 C36 F14 179.5(12) . .
F13 C35 C36 F14 -1.2(19) . .
C34 C35 C36 C37 0(2) . .
F13 C35 C36 C37 179.3(12) . .
C33 C32 C37 F15 178.0(11) . .
C15 C32 C37 F15 -5.1(19) . .
C33 C32 C37 C36 0.2(19) . .
C15 C32 C37 C36 177.1(12) . .
F14 C36 C37 F15 2.0(18) . .
C35 C36 C37 F15 -178.5(11) . .
F14 C36 C37 C32 179.8(11) . .
C35 C36 C37 C32 -1(2) . .
N4 C19 C38 O1 -9.5(18) . .
C18 C19 C38 O1 163.4(13) . .
N4 C19 C38 C39 175.1(10) . .
C18 C19 C38 C39 -12(2) . .
O1 C38 C39 C44 -42.1(18) . .
C19 C38 C39 C44 133.5(13) . .
O1 C38 C39 C40 131.1(14) . .
C19 C38 C39 C40 -53.3(18) . .
C44 C39 C40 F16 177.2(12) . .
C38 C39 C40 F16 4(2) . .
C44 C39 C40 C41 -2(2) . .
C38 C39 C40 C41 -175.1(13) . .
F16 C40 C41 F17 -2(2) . .
C39 C40 C41 F17 176.5(13) . .
F16 C40 C41 C42 -175.8(13) . .
C39 C40 C41 C42 3(2) . .
F17 C41 C42 C43 -179.4(14) . .
C40 C41 C42 C43 -6(2) . .
F17 C41 C42 F18 8(2) . .
C40 C41 C42 F18 -178.8(13) . .
C41 C42 C43 F19 -178.2(14) . .
F18 C42 C43 F19 -5(2) . .
C41 C42 C43 C44 8(2) . .
F18 C42 C43 C44 -179.7(12) . .
C40 C39 C44 F20 178.6(12) . .
C38 C39 C44 F20 -7.6(19) . .
C40 C39 C44 C43 3(2) . .
C38 C39 C44 C43 176.9(13) . .
C42 C43 C44 F20 178.2(13) . .
F19 C43 C44 F20 4.0(19) . .
C42 C43 C44 C39 -6(2) . .
F19 C43 C44 C39 179.6(12) . .
